data_7212419
loop_
_publ_author_name
'Pogozhev, Dmitry'
'Baudron, St\'ephane A.'
'Hosseini, Mir Wais'

_publ_section_title
;
 Combination of hydrogen and coordination bonding for the construction of
 one-dimensional networks based on a 7-azaindole appended dipyrrin
;
_journal_issue 7
_journal_name_full CrystEngComm
_journal_page_first 2238
_journal_paper_doi 10.1039/b927348d
_journal_volume 12
_journal_year 2010
_chemical_formula_moiety 'C44 H30 N8 Ni'
_chemical_formula_sum 'C44 H30 N8 Ni'
_chemical_formula_weight 729.47
_chemical_name_systematic
;
?
;
_space_group_IT_number 14
_symmetry_cell_setting monoclinic
_symmetry_space_group_name_Hall '-P 2ybc'
_symmetry_space_group_name_H-M 'P 1 21/c 1'
_atom_sites_solution_hydrogens geom
_atom_sites_solution_primary direct
_atom_sites_solution_secondary difmap
_audit_creation_method SHELXL-97
_cell_angle_alpha 90.00
_cell_angle_beta 109.720(2)
_cell_angle_gamma 90.00
_cell_formula_units_Z 2
_cell_length_a 12.7240(6)
_cell_length_b 14.9607(7)
_cell_length_c 9.1463(4)
_cell_measurement_reflns_used 5730
_cell_measurement_temperature 173(2)
_cell_measurement_theta_max 27.37
_cell_measurement_theta_min 2.72
_cell_volume 1638.98(13)
_computing_cell_refinement 'Bruker SAINT'
_computing_data_collection 'Bruker APEX2'
_computing_data_reduction 'Bruker SAINT'
_computing_molecular_graphics 'Bruker SHELXTL'
_computing_publication_material 'Bruker SHELXTL'
_computing_structure_refinement 'SHELXL-97 (Sheldrick, 2008)'
_computing_structure_solution 'SHELXS-97 (Sheldrick, 2008)'
_diffrn_ambient_temperature 173(2)
_diffrn_measured_fraction_theta_full 0.996
_diffrn_measured_fraction_theta_max 0.996
_diffrn_measurement_device_type 'Bruker APEX-II CCD'
_diffrn_measurement_method '\f and \w scans'
_diffrn_radiation_monochromator graphite
_diffrn_radiation_source 'fine-focus sealed tube'
_diffrn_radiation_type MoK\a
_diffrn_radiation_wavelength 0.71073
_diffrn_reflns_av_R_equivalents 0.0585
_diffrn_reflns_av_sigmaI/netI 0.0344
_diffrn_reflns_limit_h_max 14
_diffrn_reflns_limit_h_min -16
_diffrn_reflns_limit_k_max 19
_diffrn_reflns_limit_k_min -19
_diffrn_reflns_limit_l_max 11
_diffrn_reflns_limit_l_min -11
_diffrn_reflns_number 22537
_diffrn_reflns_theta_full 27.60
_diffrn_reflns_theta_max 27.60
_diffrn_reflns_theta_min 2.18
_exptl_absorpt_coefficient_mu 0.641
_exptl_absorpt_correction_T_max 0.9505
_exptl_absorpt_correction_T_min 0.9100
_exptl_absorpt_correction_type multi-scan
_exptl_absorpt_process_details sadabs
_exptl_crystal_colour dark-red
_exptl_crystal_density_diffrn 1.478
_exptl_crystal_density_meas ?
_exptl_crystal_density_method 'not measured'
_exptl_crystal_description prism
_exptl_crystal_F_000 756
_exptl_crystal_size_max 0.15
_exptl_crystal_size_mid 0.10
_exptl_crystal_size_min 0.08
_refine_diff_density_max 0.687
_refine_diff_density_min -1.229
_refine_diff_density_rms 0.128
_refine_ls_extinction_method none
_refine_ls_goodness_of_fit_ref 1.052
_refine_ls_hydrogen_treatment constr
_refine_ls_matrix_type full
_refine_ls_number_parameters 241
_refine_ls_number_reflns 3782
_refine_ls_number_restraints 0
_refine_ls_restrained_S_all 1.052
_refine_ls_R_factor_all 0.0717
_refine_ls_R_factor_gt 0.0601
_refine_ls_shift/su_max 0.000
_refine_ls_shift/su_mean 0.000
_refine_ls_structure_factor_coef Fsqd
_refine_ls_weighting_details 'calc w=1/[\s^2^(Fo^2^)+(0.1295P)^2^+2.8849P] where P=(Fo^2^+2Fc^2^)/3'
_refine_ls_weighting_scheme calc
_refine_ls_wR_factor_gt 0.1930
_refine_ls_wR_factor_ref 0.2059
_reflns_number_gt 3114
_reflns_number_total 3782
_reflns_threshold_expression >2sigma(I)
_cod_data_source_file b927348d.txt
_cod_data_source_block compound9
_cod_depositor_comments
;
The following automatic conversions were performed:

'_symmetry_cell_setting' value 'Monoclinic' changed to 'monoclinic'
according to /home/saulius/struct/CIF-dictionaries/cif_core.dic
dictionary named 'cif_core.dic' version 2.4.2 from 2011-04-26.

Automatic conversion script
Id: cif_fix_values 1891 2012-01-12 08:04:46Z andrius 

The following automatic conversions were performed:

'_exptl_crystal_density_meas' value 'not measured' was changed to '?'
- the value is perceived as not measured.

Automatic conversion script
Id: cif_fix_values 3008 2015-01-20 13:52:24Z robertas 
;
_cod_original_sg_symbol_Hall '-P 2ybc '
_cod_original_sg_symbol_H-M 'P2(1)/c '
_cod_database_code 7212419

loop_
_symmetry_equiv_pos_as_xyz
'x, y, z'
'-x, y+1/2, -z+1/2'
'-x, -y, -z'
'x, -y-1/2, z-1/2'

loop_
_atom_site_label
_atom_site_type_symbol
_atom_site_fract_x
_atom_site_fract_y
_atom_site_fract_z
_atom_site_U_iso_or_equiv
_atom_site_adp_type
_atom_site_occupancy
_atom_site_symmetry_multiplicity
_atom_site_calc_flag
_atom_site_refinement_flags
Ni1 Ni 0.5000 0.5000 0.0000 0.0212(2) Uani 1 2 d S
N3 N 0.9050(2) 0.48217(18) 1.2951(3) 0.0191(5) Uani 1 1 d .
H3 H 0.9154 0.4519 1.3788 0.023 Uiso 1 1 calc R
C17 C 0.8446(2) 0.5191(2) 1.0392(3) 0.0176(6) Uani 1 1 d .
N2 N 0.6017(2) 0.58618(18) 0.1211(3) 0.0205(5) Uani 1 1 d .
N4 N 1.0101(2) 0.61338(18) 1.4078(3) 0.0203(5) Uani 1 1 d .
C13 C 0.7938(2) 0.5154(2) 0.8700(3) 0.0170(6) Uani 1 1 d .
N1 N 0.5848(2) 0.41179(17) 0.1390(3) 0.0193(5) Uani 1 1 d .
C22 C 0.9457(2) 0.5648(2) 1.2867(3) 0.0181(6) Uani 1 1 d .
C19 C 0.9379(3) 0.6775(2) 1.0965(3) 0.0238(6) Uani 1 1 d .
H19 H 0.9137 0.6998 0.9957 0.029 Uiso 1 1 calc R
C16 C 0.8438(2) 0.4544(2) 1.1463(3) 0.0193(6) Uani 1 1 d .
H16 H 0.8072 0.3998 1.1220 0.023 Uiso 1 1 calc R
C11 C 0.6454(3) 0.4722(2) 0.6346(3) 0.0201(6) Uani 1 1 d .
H11 H 0.5773 0.4439 0.5872 0.024 Uiso 1 1 calc R
C21 C 1.0393(3) 0.6934(2) 1.3701(4) 0.0250(7) Uani 1 1 d .
H21 H 1.0865 0.7282 1.4493 0.030 Uiso 1 1 calc R
C12 C 0.6903(3) 0.4752(2) 0.7955(3) 0.0204(6) Uani 1 1 d .
H12 H 0.6509 0.4502 0.8546 0.024 Uiso 1 1 calc R
C15 C 0.8051(2) 0.5509(2) 0.6170(3) 0.0190(6) Uani 1 1 d .
H15 H 0.8442 0.5764 0.5579 0.023 Uiso 1 1 calc R
C14 C 0.8505(2) 0.5528(2) 0.7772(3) 0.0184(6) Uani 1 1 d .
H14 H 0.9198 0.5793 0.8243 0.022 Uiso 1 1 calc R
C18 C 0.9092(2) 0.5921(2) 1.1284(3) 0.0178(6) Uani 1 1 d .
C5 C 0.6522(3) 0.50781(19) 0.3697(3) 0.0174(6) Uani 1 1 d .
C9 C 0.6278(3) 0.6661(2) 0.0768(4) 0.0258(7) Uani 1 1 d .
H9 H 0.6135 0.6829 -0.0260 0.031 Uiso 1 1 calc R
C20 C 1.0038(3) 0.7285(2) 1.2200(4) 0.0280(7) Uani 1 1 d .
H20 H 1.0244 0.7861 1.2028 0.034 Uiso 1 1 calc R
C6 C 0.6415(3) 0.5864(2) 0.2836(3) 0.0187(6) Uani 1 1 d .
C10 C 0.7013(3) 0.51121(19) 0.5428(3) 0.0166(6) Uani 1 1 d .
C2 C 0.6611(3) 0.2803(2) 0.2488(4) 0.0312(8) Uani 1 1 d .
H2 H 0.6841 0.2209 0.2578 0.037 Uiso 1 1 calc R
C4 C 0.6315(3) 0.4235(2) 0.2995(3) 0.0183(6) Uani 1 1 d .
C1 C 0.6039(3) 0.3261(2) 0.1110(4) 0.0253(7) Uani 1 1 d .
H1 H 0.5819 0.3005 0.0126 0.030 Uiso 1 1 calc R
C7 C 0.6864(3) 0.6725(2) 0.3358(4) 0.0236(7) Uani 1 1 d .
H7 H 0.7148 0.6919 0.4383 0.028 Uiso 1 1 calc R
C3 C 0.6766(3) 0.3407(2) 0.3682(4) 0.0249(7) Uani 1 1 d .
H3A H 0.7103 0.3294 0.4737 0.030 Uiso 1 1 calc R
C8 C 0.6798(3) 0.7217(2) 0.2060(4) 0.0297(8) Uani 1 1 d .
H8 H 0.7046 0.7799 0.2037 0.036 Uiso 1 1 calc R

loop_
_atom_site_aniso_label
_atom_site_aniso_U_11
_atom_site_aniso_U_22
_atom_site_aniso_U_33
_atom_site_aniso_U_23
_atom_site_aniso_U_13
_atom_site_aniso_U_12
Ni1 0.0265(4) 0.0226(3) 0.0114(3) -0.00040(19) 0.0024(2) -0.0025(2)
N3 0.0226(12) 0.0262(13) 0.0060(11) 0.0031(9) 0.0013(10) 0.0008(10)
C17 0.0180(13) 0.0252(15) 0.0071(13) 0.0006(11) 0.0010(10) 0.0023(11)
N2 0.0294(13) 0.0221(13) 0.0078(12) 0.0005(9) 0.0031(10) -0.0023(10)
N4 0.0235(12) 0.0274(13) 0.0069(11) -0.0008(9) 0.0009(9) 0.0018(10)
C13 0.0193(14) 0.0212(14) 0.0076(13) 0.0001(10) 0.0008(11) 0.0037(11)
N1 0.0255(13) 0.0201(12) 0.0101(12) -0.0015(9) 0.0031(10) -0.0010(10)
C22 0.0203(13) 0.0236(15) 0.0088(13) 0.0012(10) 0.0028(10) 0.0029(11)
C19 0.0323(16) 0.0248(15) 0.0115(14) 0.0025(11) 0.0034(12) 0.0018(12)
C16 0.0209(14) 0.0248(15) 0.0093(13) 0.0006(11) 0.0012(11) -0.0008(11)
C11 0.0203(14) 0.0250(15) 0.0115(14) -0.0005(11) 0.0010(11) -0.0022(12)
C21 0.0280(16) 0.0275(16) 0.0146(14) -0.0059(12) 0.0008(12) -0.0015(12)
C12 0.0237(15) 0.0270(15) 0.0101(14) 0.0019(11) 0.0053(11) -0.0020(12)
C15 0.0220(14) 0.0241(15) 0.0107(13) -0.0003(11) 0.0051(11) -0.0008(11)
C14 0.0171(13) 0.0252(15) 0.0103(13) -0.0008(11) 0.0013(10) 0.0001(11)
C18 0.0191(13) 0.0249(15) 0.0081(13) 0.0003(10) 0.0027(10) 0.0016(11)
C5 0.0218(14) 0.0217(15) 0.0063(13) -0.0004(10) 0.0016(11) -0.0001(10)
C9 0.0339(17) 0.0264(16) 0.0137(14) 0.0037(12) 0.0035(12) -0.0072(13)
C20 0.0396(19) 0.0231(16) 0.0191(16) -0.0010(12) 0.0070(14) -0.0059(13)
C6 0.0251(14) 0.0206(14) 0.0075(13) -0.0007(10) 0.0019(11) -0.0001(11)
C10 0.0211(14) 0.0192(13) 0.0074(13) -0.0010(10) 0.0021(11) 0.0012(10)
C2 0.044(2) 0.0192(15) 0.0256(17) -0.0006(13) 0.0049(15) 0.0021(14)
C4 0.0246(14) 0.0193(14) 0.0094(13) 0.0005(10) 0.0036(11) -0.0017(11)
C1 0.0321(17) 0.0232(16) 0.0174(15) -0.0056(12) 0.0043(13) -0.0020(12)
C7 0.0314(16) 0.0205(15) 0.0138(14) -0.0041(11) 0.0009(12) -0.0014(12)
C3 0.0320(17) 0.0225(15) 0.0151(15) 0.0031(11) 0.0014(12) 0.0007(12)
C8 0.0390(19) 0.0212(16) 0.0214(16) 0.0004(12) 0.0003(14) -0.0109(13)

loop_
_atom_type_symbol
_atom_type_description
_atom_type_scat_dispersion_real
_atom_type_scat_dispersion_imag
_atom_type_scat_source
C C 0.0030 0.0020 'International Tables Vol C Tables 4.2.6.8 and 6.1.1.4'
H H 0.0000 0.0000 'International Tables Vol C Tables 4.2.6.8 and 6.1.1.4'
N N 0.0060 0.0030 'International Tables Vol C Tables 4.2.6.8 and 6.1.1.4'
Ni Ni 0.3390 1.1120 'International Tables Vol C Tables 4.2.6.8 and 6.1.1.4'

loop_
_geom_angle_atom_site_label_1
_geom_angle_atom_site_label_2
_geom_angle_atom_site_label_3
_geom_angle
_geom_angle_site_symmetry_1
_geom_angle_site_symmetry_3
N2 Ni1 N2 180.0 . 3_665
N2 Ni1 N1 92.31(12) . 3_665
N2 Ni1 N1 87.69(12) 3_665 3_665
N2 Ni1 N1 87.69(12) . .
N2 Ni1 N1 92.31(12) 3_665 .
N1 Ni1 N1 180.00(11) 3_665 .
C22 N3 C16 108.5(2) . .
C22 N3 H3 125.7 . .
C16 N3 H3 125.7 . .
C16 C17 C18 105.6(3) . .
C16 C17 C13 128.1(3) . .
C18 C17 C13 126.3(3) . .
C9 N2 C6 106.3(3) . .
C9 N2 Ni1 128.3(2) . .
C6 N2 Ni1 123.6(2) . .
C21 N4 C22 114.6(3) . .
C12 C13 C14 117.9(3) . .
C12 C13 C17 122.7(3) . .
C14 C13 C17 119.4(3) . .
C1 N1 C4 106.3(3) . .
C1 N1 Ni1 129.3(2) . .
C4 N1 Ni1 124.1(2) . .
N4 C22 N3 125.8(3) . .
N4 C22 C18 125.5(3) . .
N3 C22 C18 108.7(3) . .
C18 C19 C20 117.8(3) . .
C18 C19 H19 121.1 . .
C20 C19 H19 121.1 . .
C17 C16 N3 110.6(3) . .
C17 C16 H16 124.7 . .
N3 C16 H16 124.7 . .
C12 C11 C10 120.9(3) . .
C12 C11 H11 119.6 . .
C10 C11 H11 119.6 . .
N4 C21 C20 124.6(3) . .
N4 C21 H21 117.7 . .
C20 C21 H21 117.7 . .
C11 C12 C13 120.9(3) . .
C11 C12 H12 119.6 . .
C13 C12 H12 119.6 . .
C14 C15 C10 120.7(3) . .
C14 C15 H15 119.6 . .
C10 C15 H15 119.6 . .
C15 C14 C13 121.2(3) . .
C15 C14 H14 119.4 . .
C13 C14 H14 119.4 . .
C19 C18 C22 117.4(3) . .
C19 C18 C17 136.0(3) . .
C22 C18 C17 106.6(3) . .
C6 C5 C4 122.2(3) . .
C6 C5 C10 119.7(3) . .
C4 C5 C10 117.6(2) . .
N2 C9 C8 111.4(3) . .
N2 C9 H9 124.3 . .
C8 C9 H9 124.3 . .
C19 C20 C21 120.0(3) . .
C19 C20 H20 120.0 . .
C21 C20 H20 120.0 . .
C5 C6 N2 121.9(3) . .
C5 C6 C7 128.4(3) . .
N2 C6 C7 108.6(3) . .
C15 C10 C11 118.3(3) . .
C15 C10 C5 121.2(3) . .
C11 C10 C5 120.4(3) . .
C3 C2 C1 106.5(3) . .
C3 C2 H2 126.8 . .
C1 C2 H2 126.8 . .
N1 C4 C5 122.9(3) . .
N1 C4 C3 108.7(3) . .
C5 C4 C3 126.7(3) . .
N1 C1 C2 111.5(3) . .
N1 C1 H1 124.3 . .
C2 C1 H1 124.3 . .
C8 C7 C6 107.1(3) . .
C8 C7 H7 126.5 . .
C6 C7 H7 126.5 . .
C2 C3 C4 107.0(3) . .
C2 C3 H3A 126.5 . .
C4 C3 H3A 126.5 . .
C7 C8 C9 106.4(3) . .
C7 C8 H8 126.8 . .
C9 C8 H8 126.8 . .

loop_
_geom_bond_atom_site_label_1
_geom_bond_atom_site_label_2
_geom_bond_distance
_geom_bond_site_symmetry_2
Ni1 N2 1.896(3) .
Ni1 N2 1.896(3) 3_665
Ni1 N1 1.897(3) 3_665
Ni1 N1 1.897(3) .
N3 C22 1.352(4) .
N3 C16 1.384(4) .
N3 H3 0.8600 .
C17 C16 1.380(4) .
C17 C18 1.443(4) .
C17 C13 1.463(4) .
N2 C9 1.340(4) .
N2 C6 1.399(4) .
N4 C21 1.332(4) .
N4 C22 1.347(4) .
C13 C12 1.398(4) .
C13 C14 1.403(4) .
N1 C1 1.345(4) .
N1 C4 1.396(4) .
C22 C18 1.423(4) .
C19 C18 1.385(4) .
C19 C20 1.386(5) .
C19 H19 0.9300 .
C16 H16 0.9300 .
C11 C12 1.389(4) .
C11 C10 1.398(4) .
C11 H11 0.9300 .
C21 C20 1.395(4) .
C21 H21 0.9300 .
C12 H12 0.9300 .
C15 C14 1.382(4) .
C15 C10 1.398(4) .
C15 H15 0.9300 .
C14 H14 0.9300 .
C5 C6 1.397(4) .
C5 C4 1.399(4) .
C5 C10 1.494(4) .
C9 C8 1.413(4) .
C9 H9 0.9300 .
C20 H20 0.9300 .
C6 C7 1.425(4) .
C2 C3 1.380(5) .
C2 C1 1.404(5) .
C2 H2 0.9300 .
C4 C3 1.420(4) .
C1 H1 0.9300 .
C7 C8 1.374(5) .
C7 H7 0.9300 .
C3 H3A 0.9300 .
C8 H8 0.9300 .
